data_7134611
loop_
_publ_author_name
'Windsor, Hunter J.'
'Carraro, Thomas J. C.'
'Walwyn, Robert J.'
'Rendina, Louis M.'
'Kepert, Cameron J.'

_publ_section_title
;
 A new carborane scaffold for assembling metal--organic frameworks
;
_journal_issue 53
_journal_name_full 'Chemical Communications'
_journal_page_first 9634
_journal_page_last 9637
_journal_paper_doi 10.1039/D5CC02620B
_journal_volume 61
_journal_year 2025
_chemical_formula_moiety 'C12 H18 B10 N2'
_chemical_formula_sum 'C12 H18 B10 N2'
_chemical_formula_weight 298.38
_space_group_crystal_system monoclinic
_space_group_IT_number 14
_space_group_name_Hall '-P 2ybc'
_space_group_name_H-M_alt 'P 1 21/c 1'
_atom_sites_solution_hydrogens difmap
_atom_sites_solution_primary dual
_audit_creation_date 2023-10-08
_audit_creation_method
;
Olex2 1.5
(compiled 2023.08.24 svn.re1ec1418 for OlexSys, GUI svn.r6817)
;
_audit_update_record
;
2025-05-07 deposited with the CCDC.	2025-05-23 downloaded from the CCDC.
;
_cell_angle_alpha 90
_cell_angle_beta 106.1280(10)
_cell_angle_gamma 90
_cell_formula_units_Z 2
_cell_length_a 7.96970(10)
_cell_length_b 10.5301(2)
_cell_length_c 9.62270(10)
_cell_measurement_reflns_used 8796
_cell_measurement_temperature 150.00(10)
_cell_measurement_theta_max 72.2700
_cell_measurement_theta_min 5.7620
_cell_volume 775.77(2)
_computing_cell_refinement 'CrysAlisPro 1.171.42.67a (Rigaku OD, 2022)'
_computing_data_collection 'CrysAlisPro 1.171.42.67a (Rigaku OD, 2022)'
_computing_data_reduction 'CrysAlisPro 1.171.42.67a (Rigaku OD, 2022)'
_computing_molecular_graphics 'Olex2 1.5 (Dolomanov et al., 2009)'
_computing_publication_material 'Olex2 1.5 (Dolomanov et al., 2009)'
_computing_structure_refinement 'SHELXL 2019/3 (Sheldrick, 2015)'
_computing_structure_solution 'SHELXT 2018/2 (Sheldrick, 2018)'
_diffrn_ambient_environment N~2~
_diffrn_ambient_temperature 150.00(10)
_diffrn_detector 'CCD plate'
_diffrn_detector_area_resol_mean 5.2930
_diffrn_detector_type Atlas
_diffrn_measured_fraction_theta_full 0.999
_diffrn_measured_fraction_theta_max 0.993
_diffrn_measurement_details
;
List of Runs (angles in degrees, time in seconds):

  # Type    Start    End  Width  t~exp~   \w     \q     \k     \f   Frames
#--------------------------------------------------------------------------
  1  \w     -5.00  43.00   1.00    1.00    --  -40.07  19.00 120.00   48
  2  \w   -116.00  -9.00   1.00    1.00    --  -40.07 -57.00 -30.00  107
  3  \w     -5.00  43.00   1.00    1.00    --  -40.07  19.00 -90.00   48
  4  \w     61.00 131.00   1.00    1.00    --   40.07 178.00 -60.00   70
  5  \w     28.00  57.00   1.00    4.00    --  107.62 -30.00 -30.00   29
  6  \w     31.00  93.00   1.00    4.00    --  107.62 -61.00-120.00   62
  7  \w     31.00  93.00   1.00    4.00    --  107.62 -61.00 150.00   62
  8  \w     28.00  57.00   1.00    4.00    --  107.62 -30.00  30.00   29
  9  \w     31.00 109.00   1.00    4.00    --  107.62-112.00-180.00   78
 10  \w     23.00 106.00   1.00    4.00    --  107.62 -95.00-120.00   83
 11  \w     31.00  72.00   1.00    4.00    --  107.62 -45.00  60.00   41
 12  \w     78.00 178.00   1.00    4.00    --  107.62  45.00 150.00  100
 13  \w     31.00  72.00   1.00    4.00    --  107.62 -45.00   0.00   41
 14  \w     31.00  72.00   1.00    4.00    --  107.62 -45.00-150.00   41
 15  \w     -5.00  43.00   1.00    1.00    --  -40.07  19.00  90.00   48
 16  \w     61.00 131.00   1.00    1.00    --   40.07 178.00 120.00   70
 17  \w     31.00  93.00   1.00    4.00    --  107.62 -61.00  30.00   62
 18  \w     74.00 178.00   1.00    4.00    --  107.62  30.00-120.00  104
 19  \w     76.00 178.00   1.00    4.00    --  107.62  61.00  90.00  102
 20  \w     78.00 178.00   1.00    4.00    --  107.62  45.00  60.00  100
 21  \w     30.00 178.00   1.00    4.00    --  107.62  15.00  30.00  148
 22  \w     76.00 178.00   1.00    4.00    --  107.62  61.00-180.00  102
 23  \w     78.00 153.00   1.00    4.00    --  107.62  45.00 -90.00   75
 24  \w     31.00 109.00   1.00    4.00    --  107.62-112.00  30.00   78
 25  \w     -5.00  43.00   1.00    1.00    --  -40.07  19.00  60.00   48
 26  \w    -21.00  37.00   1.00    1.00    --  -40.07  38.00-180.00   58
 27  \w     76.00 170.00   1.00    4.00    --  107.62  61.00  60.00   94
 28  \w     76.00 176.00   1.00    4.00    --  107.62  61.00 -60.00  100
 29  \w     76.00 176.00   1.00    4.00    --  107.62  61.00 -30.00  100
 30  \w     76.00 126.00   1.00    4.00    --  107.62  61.00 150.00   50
 31  \w     76.00 148.00   1.00    4.00    --  107.62  61.00  30.00   72
 32  \w     78.00 178.00   1.00    4.00    --  107.62  45.00-120.00  100
 33  \w     78.00 128.00   1.00    4.00    --  107.62  45.00 -60.00   50
 34  \w     76.00 176.00   1.00    4.00    --  107.62  61.00-120.00  100
 35  \w     76.00 176.00   1.00    4.00    --  107.62  61.00-150.00  100
 36  \w     31.00  72.00   1.00    4.00    --  107.62 -45.00 -90.00   41
 37  \w     78.00 137.00   1.00    4.00    --  107.62  45.00  90.00   59
 38  \w     78.00 178.00   1.00    4.00    --  107.62  45.00  30.00  100
;
_diffrn_measurement_device 'four-circle diffractometer'
_diffrn_measurement_device_type 'SuperNova, Dual, Cu at home/near, Atlas'
_diffrn_measurement_method '\w scans'
_diffrn_orient_matrix_type 'CrysAlisPro convention (1999,Acta A55,543-557)'
_diffrn_orient_matrix_UB_11 0.1939622000
_diffrn_orient_matrix_UB_12 0.0101338000
_diffrn_orient_matrix_UB_13 0.0033915000
_diffrn_orient_matrix_UB_21 0.0468337000
_diffrn_orient_matrix_UB_22 0.0367080000
_diffrn_orient_matrix_UB_23 0.1612423000
_diffrn_orient_matrix_UB_31 0.0259863000
_diffrn_orient_matrix_UB_32 -0.1412145000
_diffrn_orient_matrix_UB_33 0.0421010000
_diffrn_radiation_monochromator mirror
_diffrn_radiation_probe x-ray
_diffrn_radiation_type 'Cu K\a'
_diffrn_radiation_wavelength 1.54184
_diffrn_reflns_av_R_equivalents 0.0257
_diffrn_reflns_av_unetI/netI 0.0149
_diffrn_reflns_Laue_measured_fraction_full 0.999
_diffrn_reflns_Laue_measured_fraction_max 0.993
_diffrn_reflns_limit_h_max 9
_diffrn_reflns_limit_h_min -9
_diffrn_reflns_limit_k_max 11
_diffrn_reflns_limit_k_min -12
_diffrn_reflns_limit_l_max 11
_diffrn_reflns_limit_l_min -11
_diffrn_reflns_number 12437
_diffrn_reflns_point_group_measured_fraction_full 0.999
_diffrn_reflns_point_group_measured_fraction_max 0.993
_diffrn_reflns_theta_full 67.684
_diffrn_reflns_theta_max 72.492
_diffrn_reflns_theta_min 5.779
_diffrn_source 'micro-focus sealed X-ray tube'
_diffrn_source_type 'SuperNova (Cu) X-ray Source'
_exptl_absorpt_coefficient_mu 0.477
_exptl_absorpt_correction_T_max 1.000
_exptl_absorpt_correction_T_min 0.702
_exptl_absorpt_correction_type gaussian
_exptl_absorpt_process_details
;
CrysAlisPro 1.171.42.67a (Rigaku Oxford Diffraction, 2022)
Numerical absorption correction based on gaussian integration over
a multifaceted crystal model
Empirical absorption correction using spherical harmonics,
implemented in SCALE3 ABSPACK scaling algorithm.
;
_exptl_crystal_colour colourless
_exptl_crystal_density_diffrn 1.277
_exptl_crystal_description 'rectangular prism'
_exptl_crystal_F_000 308
_exptl_crystal_size_max 0.21
_exptl_crystal_size_mid 0.17
_exptl_crystal_size_min 0.05
_refine_diff_density_max 0.295
_refine_diff_density_min -0.221
_refine_diff_density_rms 0.040
_refine_ls_extinction_method none
_refine_ls_goodness_of_fit_ref 1.055
_refine_ls_hydrogen_treatment refall
_refine_ls_matrix_type full
_refine_ls_number_parameters 145
_refine_ls_number_reflns 1524
_refine_ls_number_restraints 0
_refine_ls_restrained_S_all 1.055
_refine_ls_R_factor_all 0.0372
_refine_ls_R_factor_gt 0.0358
_refine_ls_shift/su_max 0.000
_refine_ls_shift/su_mean 0.000
_refine_ls_structure_factor_coef Fsqd
_refine_ls_weighting_details 'w=1/[\s^2^(Fo^2^)+(0.0661P)^2^+0.1720P] where P=(Fo^2^+2Fc^2^)/3'
_refine_ls_weighting_scheme calc
_refine_ls_wR_factor_gt 0.0999
_refine_ls_wR_factor_ref 0.1014
_reflns_Friedel_coverage 0.000
_reflns_number_gt 1441
_reflns_number_total 1524
_reflns_threshold_expression 'I > 2\s(I)'
_cod_data_source_file d5cc02620b2.cif
_cod_data_source_block cjk22_s2572_sn938_2
_cod_depositor_comments 'Adding full bibliography for 7134590--7134613.cif.'
_cod_database_code 7134611
_shelx_shelxl_version_number 2019/3
_chemical_oxdiff_formula C14H20N2B10
_shelx_space_group_comment
;
The symmetry employed for this shelxl refinement is uniquely defined
by the following loop, which should always be used as a source of
symmetry information in preference to the above space-group names.
They are only intended as comments.
;
_shelx_estimated_absorpt_t_max 0.977
_shelx_estimated_absorpt_t_min 0.906
_olex2_refinement_description
;
;
_olex2_submission_special_instructions 'No special instructions were received'
_oxdiff_exptl_absorpt_empirical_details
;
Empirical correction (ABSPACK) includes:
- Absorption correction using spherical harmonics
- Frame scaling
;
_oxdiff_exptl_absorpt_empirical_full_max 1.332
_oxdiff_exptl_absorpt_empirical_full_min 0.825

loop_
_space_group_symop_operation_xyz
'x, y, z'
'-x, y+1/2, -z+1/2'
'-x, -y, -z'
'x, -y-1/2, z-1/2'

loop_
_atom_site_label
_atom_site_type_symbol
_atom_site_fract_x
_atom_site_fract_y
_atom_site_fract_z
_atom_site_U_iso_or_equiv
_atom_site_adp_type
_atom_site_occupancy
_atom_site_site_symmetry_order
_atom_site_calc_flag
_atom_site_refinement_flags_posn
_atom_site_refinement_flags_adp
_atom_site_refinement_flags_occupancy
_atom_site_disorder_assembly
_atom_site_disorder_group
N1 N 0.05412(11) 0.61733(9) 0.87964(10) 0.0248(3) Uani 1 1 d . . . . .
C1 C 0.38532(12) 0.53219(9) 0.60376(10) 0.0169(2) Uani 1 1 d . . . . .
C2 C 0.27081(12) 0.56219(10) 0.70109(10) 0.0186(2) Uani 1 1 d . . . . .
C3 C 0.27655(14) 0.48925(11) 0.82283(11) 0.0237(3) Uani 1 1 d . . . . .
H3 H 0.3528(18) 0.4211(14) 0.8509(15) 0.028(3) Uiso 1 1 d . . . . .
C4 C 0.16681(15) 0.52005(11) 0.90769(11) 0.0256(3) Uani 1 1 d . . . . .
H4 H 0.163(2) 0.4684(15) 0.9884(16) 0.035(4) Uiso 1 1 d . . . . .
C5 C 0.04955(13) 0.68589(10) 0.76205(11) 0.0227(3) Uani 1 1 d . . . . .
H5 H -0.0297(18) 0.7540(14) 0.7432(14) 0.023(3) Uiso 1 1 d . . . . .
C6 C 0.15295(13) 0.66244(10) 0.66985(11) 0.0207(3) Uani 1 1 d . . . . .
H6 H 0.1409(18) 0.7166(14) 0.5888(15) 0.028(3) Uiso 1 1 d . . . . .
B1 B 0.59688(14) 0.58898(11) 0.64769(12) 0.0185(3) Uani 1 1 d . . . . .
H1 H 0.6428(17) 0.6439(13) 0.7419(14) 0.023(3) Uiso 1 1 d . . . . .
B2 B 0.55272(14) 0.42399(11) 0.66096(12) 0.0182(3) Uani 1 1 d . . . . .
H2 H 0.5763(18) 0.3790(13) 0.7624(14) 0.028(3) Uiso 1 1 d . . . . .
B3 B 0.35967(14) 0.38544(11) 0.52116(12) 0.0184(3) Uani 1 1 d . . . . .
H3A H 0.2673(17) 0.3205(13) 0.5424(14) 0.027(3) Uiso 1 1 d . . . . .
B4 B 0.28529(14) 0.52670(11) 0.42048(11) 0.0182(3) Uani 1 1 d . . . . .
H4A H 0.1497(17) 0.5470(12) 0.3818(14) 0.024(3) Uiso 1 1 d . . . . .
B5 B 0.43216(14) 0.65204(10) 0.49807(11) 0.0179(3) Uani 1 1 d . . . . .
H5A H 0.3852(18) 0.7449(14) 0.5025(14) 0.028(3) Uiso 1 1 d . . . . .

loop_
_atom_site_aniso_label
_atom_site_aniso_U_11
_atom_site_aniso_U_22
_atom_site_aniso_U_33
_atom_site_aniso_U_23
_atom_site_aniso_U_13
_atom_site_aniso_U_12
N1 0.0235(5) 0.0284(5) 0.0248(5) -0.0050(4) 0.0105(4) -0.0043(4)
C1 0.0185(5) 0.0162(5) 0.0164(5) 0.0004(3) 0.0056(4) 0.0001(3)
C2 0.0187(5) 0.0195(5) 0.0185(5) -0.0031(4) 0.0066(4) -0.0037(4)
C3 0.0263(5) 0.0228(5) 0.0240(5) 0.0022(4) 0.0102(4) 0.0013(4)
C4 0.0292(6) 0.0287(6) 0.0219(5) 0.0008(4) 0.0120(4) -0.0039(4)
C5 0.0197(5) 0.0224(5) 0.0265(5) -0.0046(4) 0.0071(4) -0.0016(4)
C6 0.0206(5) 0.0213(5) 0.0206(5) -0.0010(4) 0.0061(4) -0.0024(4)
B1 0.0181(5) 0.0190(5) 0.0184(5) -0.0011(4) 0.0050(4) -0.0011(4)
B2 0.0196(5) 0.0185(6) 0.0172(5) 0.0019(4) 0.0062(4) 0.0022(4)
B3 0.0200(5) 0.0165(5) 0.0195(5) 0.0000(4) 0.0069(4) -0.0006(4)
B4 0.0187(5) 0.0188(6) 0.0170(5) 0.0001(4) 0.0045(4) 0.0002(4)
B5 0.0202(5) 0.0160(5) 0.0186(5) 0.0009(4) 0.0072(4) 0.0002(4)

loop_
_atom_type_symbol
_atom_type_description
_atom_type_scat_dispersion_real
_atom_type_scat_dispersion_imag
_atom_type_scat_source
C C 0.0181 0.0091 'International Tables Vol C Tables 4.2.6.8 and 6.1.1.4'
H H 0.0000 0.0000 'International Tables Vol C Tables 4.2.6.8 and 6.1.1.4'
B B 0.0090 0.0039 'International Tables Vol C Tables 4.2.6.8 and 6.1.1.4'
N N 0.0311 0.0180 'International Tables Vol C Tables 4.2.6.8 and 6.1.1.4'

loop_
_exptl_crystal_face_index_h
_exptl_crystal_face_index_k
_exptl_crystal_face_index_l
_exptl_crystal_face_perp_dist
1 0 0 0.0330
-1 0 0 0.0132
0 -7 1 0.0953
1 2 -6 0.0691
1 -7 -1 0.0784
0 -1 6 0.0802
-1 4 5 0.0547

loop_
_geom_angle_atom_site_label_1
_geom_angle_atom_site_label_2
_geom_angle_atom_site_label_3
_geom_angle
_geom_angle_site_symmetry_1
_geom_angle_site_symmetry_3
_geom_angle_publ_flag
C5 N1 C4 116.33(9) . . ?
C2 C1 B1 119.50(8) . . ?
C2 C1 B2 119.15(8) . . ?
C2 C1 B3 117.28(8) . . ?
C2 C1 B4 117.00(8) . . ?
C2 C1 B5 118.63(8) . . ?
B2 C1 B1 62.26(6) . . ?
B2 C1 B5 113.36(7) . . ?
B3 C1 B1 113.95(7) . . ?
B3 C1 B2 62.41(6) . . ?
B3 C1 B5 113.66(7) . . ?
B4 C1 B1 113.88(7) . . ?
B4 C1 B2 113.68(7) . . ?
B4 C1 B3 62.35(6) . . ?
B4 C1 B5 62.33(6) . . ?
B5 C1 B1 62.27(6) . . ?
C3 C2 C1 121.48(9) . . ?
C6 C2 C1 120.86(9) . . ?
C6 C2 C3 117.64(9) . . ?
C2 C3 H3 122.4(9) . . ?
C4 C3 C2 119.14(10) . . ?
C4 C3 H3 118.4(9) . . ?
N1 C4 C3 123.77(10) . . ?
N1 C4 H4 115.3(9) . . ?
C3 C4 H4 120.8(9) . . ?
N1 C5 H5 115.8(8) . . ?
N1 C5 C6 124.31(10) . . ?
C6 C5 H5 119.9(8) . . ?
C2 C6 C5 118.80(10) . . ?
C2 C6 H6 122.8(8) . . ?
C5 C6 H6 118.4(8) . . ?
C1 B1 H1 118.9(7) . . ?
C1 B1 B2 58.79(6) . . ?
C1 B1 B3 104.72(7) . 3_666 ?
C1 B1 B4 104.66(7) . 3_666 ?
C1 B1 B5 58.82(6) . . ?
B2 B1 H1 120.1(7) . . ?
B2 B1 B5 107.72(7) . . ?
B3 B1 H1 126.6(7) 3_666 . ?
B3 B1 B2 107.82(8) 3_666 . ?
B3 B1 B5 59.44(6) 3_666 . ?
B4 B1 H1 127.2(7) 3_666 . ?
B4 B1 B2 59.49(6) 3_666 . ?
B4 B1 B3 60.44(6) 3_666 3_666 ?
B4 B1 B5 107.69(7) 3_666 . ?
B5 B1 H1 119.5(7) . . ?
C1 B2 B1 58.95(6) . . ?
C1 B2 H2 121.1(8) . . ?
C1 B2 B3 58.78(6) . . ?
C1 B2 B4 105.10(7) . 3_666 ?
C1 B2 B5 104.88(7) . 3_666 ?
B1 B2 H2 121.0(8) . . ?
B1 B2 B3 108.24(7) . . ?
B3 B2 H2 119.4(8) . . ?
B4 B2 B1 59.89(6) 3_666 . ?
B4 B2 H2 125.4(8) 3_666 . ?
B4 B2 B3 108.41(7) 3_666 . ?
B5 B2 B1 108.55(7) 3_666 . ?
B5 B2 H2 124.3(8) 3_666 . ?
B5 B2 B3 59.65(6) 3_666 . ?
B5 B2 B4 60.83(6) 3_666 3_666 ?
C1 B3 B1 104.95(7) . 3_666 ?
C1 B3 B2 58.81(6) . . ?
C1 B3 H3A 119.1(7) . . ?
C1 B3 B4 58.80(6) . . ?
C1 B3 B5 104.73(7) . 3_666 ?
B1 B3 B2 107.99(7) 3_666 . ?
B1 B3 H3A 126.5(7) 3_666 . ?
B1 B3 B4 59.73(6) 3_666 . ?
B2 B3 H3A 119.9(7) . . ?
B4 B3 B2 107.83(8) . . ?
B4 B3 H3A 119.7(7) . . ?
B5 B3 B1 60.61(6) 3_666 3_666 ?
B5 B3 B2 59.44(6) 3_666 . ?
B5 B3 H3A 126.6(7) 3_666 . ?
B5 B3 B4 108.04(7) 3_666 . ?
C1 B4 B1 105.07(7) . 3_666 ?
C1 B4 B2 104.90(7) . 3_666 ?
C1 B4 B3 58.85(6) . . ?
C1 B4 H4A 119.2(7) . . ?
C1 B4 B5 58.91(6) . . ?
B1 B4 B3 59.84(6) 3_666 . ?
B1 B4 H4A 126.9(7) 3_666 . ?
B1 B4 B5 108.06(7) 3_666 . ?
B2 B4 B1 60.62(6) 3_666 3_666 ?
B2 B4 B3 108.23(8) 3_666 . ?
B2 B4 H4A 125.7(7) 3_666 . ?
B2 B4 B5 59.48(6) 3_666 . ?
B3 B4 H4A 120.7(7) . . ?
B3 B4 B5 108.01(7) . . ?
B5 B4 H4A 118.9(7) . . ?
C1 B5 B1 58.91(6) . . ?
C1 B5 B2 104.95(7) . 3_666 ?
C1 B5 B3 105.18(7) . 3_666 ?
C1 B5 B4 58.76(6) . . ?
C1 B5 H5A 121.2(7) . . ?
B1 B5 H5A 120.2(7) . . ?
B2 B5 B1 108.62(7) 3_666 . ?
B2 B5 B3 60.90(6) 3_666 3_666 ?
B2 B5 B4 59.69(6) 3_666 . ?
B2 B5 H5A 124.7(7) 3_666 . ?
B3 B5 B1 59.95(6) 3_666 . ?
B3 B5 B4 108.50(8) 3_666 . ?
B3 B5 H5A 124.6(8) 3_666 . ?
B4 B5 B1 108.19(7) . . ?
B4 B5 H5A 120.3(7) . . ?

loop_
_geom_bond_atom_site_label_1
_geom_bond_atom_site_label_2
_geom_bond_distance
_geom_bond_site_symmetry_2
_geom_bond_publ_flag
N1 C4 1.3395(15) . ?
N1 C5 1.3342(15) . ?
C1 C2 1.5116(13) . ?
C1 B1 1.7271(14) . ?
C1 B2 1.7243(14) . ?
C1 B3 1.7237(14) . ?
C1 B4 1.7228(14) . ?
C1 B5 1.7255(14) . ?
C2 C3 1.3909(15) . ?
C2 C6 1.3893(15) . ?
C3 H3 0.931(15) . ?
C3 C4 1.3905(15) . ?
C4 H4 0.956(16) . ?
C5 H5 0.939(14) . ?
C5 C6 1.3905(14) . ?
C6 H6 0.950(14) . ?
B1 H1 1.052(13) . ?
B1 B2 1.7843(16) . ?
B1 B3 1.7735(15) 3_666 ?
B1 B4 1.7715(15) 3_666 ?
B1 B5 1.7853(15) . ?
B2 H2 1.053(14) . ?
B2 B3 1.7865(16) . ?
B2 B4 1.7642(15) 3_666 ?
B2 B5 1.7606(15) 3_666 ?
B3 H3A 1.065(14) . ?
B3 B4 1.7842(15) . ?
B3 B5 1.7644(15) 3_666 ?
B4 H4A 1.062(13) . ?
B4 B5 1.7844(15) . ?
B5 H5A 1.052(15) . ?

loop_
_geom_torsion_atom_site_label_1
_geom_torsion_atom_site_label_2
_geom_torsion_atom_site_label_3
_geom_torsion_atom_site_label_4
_geom_torsion
_geom_torsion_site_symmetry_1
_geom_torsion_site_symmetry_2
_geom_torsion_site_symmetry_3
_geom_torsion_site_symmetry_4
_geom_torsion_publ_flag
N1 C5 C6 C2 -0.64(16) . . . . ?
C1 C2 C3 C4 -179.20(9) . . . . ?
C1 C2 C6 C5 179.58(9) . . . . ?
C1 B1 B2 B3 33.33(7) . . . . ?
C1 B1 B2 B4 134.47(7) . . . 3_666 ?
C1 B1 B2 B5 96.55(8) . . . 3_666 ?
C1 B1 B5 B2 -96.59(8) . . . 3_666 ?
C1 B1 B5 B3 -134.61(8) . . . 3_666 ?
C1 B1 B5 B4 -33.32(7) . . . . ?
C1 B2 B3 B1 96.92(8) . . . 3_666 ?
C1 B2 B3 B4 33.81(7) . . . . ?
C1 B2 B3 B5 134.65(7) . . . 3_666 ?
C1 B3 B4 B1 134.65(8) . . . 3_666 ?
C1 B3 B4 B2 96.74(8) . . . 3_666 ?
C1 B3 B4 B5 33.81(7) . . . . ?
C1 B4 B5 B1 33.38(7) . . . . ?
C1 B4 B5 B2 134.75(8) . . . 3_666 ?
C1 B4 B5 B3 96.90(8) . . . 3_666 ?
C2 C1 B1 B2 109.56(9) . . . . ?
C2 C1 B1 B3 -148.27(9) . . . 3_666 ?
C2 C1 B1 B4 149.02(9) . . . 3_666 ?
C2 C1 B1 B5 -108.93(9) . . . . ?
C2 C1 B2 B1 -110.10(9) . . . . ?
C2 C1 B2 B3 107.50(9) . . . . ?
C2 C1 B2 B4 -149.85(8) . . . 3_666 ?
C2 C1 B2 B5 146.94(8) . . . 3_666 ?
C2 C1 B3 B1 147.34(8) . . . 3_666 ?
C2 C1 B3 B2 -110.42(9) . . . . ?
C2 C1 B3 B4 107.85(9) . . . . ?
C2 C1 B3 B5 -149.73(8) . . . 3_666 ?
C2 C1 B4 B1 -147.86(9) . . . 3_666 ?
C2 C1 B4 B2 149.15(8) . . . 3_666 ?
C2 C1 B4 B3 -108.29(9) . . . . ?
C2 C1 B4 B5 109.87(9) . . . . ?
C2 C1 B5 B1 110.29(9) . . . . ?
C2 C1 B5 B2 -146.71(8) . . . 3_666 ?
C2 C1 B5 B3 149.97(8) . . . 3_666 ?
C2 C1 B5 B4 -107.32(9) . . . . ?
C2 C3 C4 N1 -0.18(17) . . . . ?
C3 C2 C6 C5 0.97(15) . . . . ?
C4 N1 C5 C6 -0.13(15) . . . . ?
C5 N1 C4 C3 0.54(16) . . . . ?
C6 C2 C3 C4 -0.59(15) . . . . ?
B1 C1 C2 C3 -84.31(12) . . . . ?
B1 C1 C2 C6 97.12(11) . . . . ?
B1 C1 B2 B3 -142.40(7) . . . . ?
B1 C1 B2 B4 -39.75(7) . . . 3_666 ?
B1 C1 B2 B5 -102.96(8) . . . 3_666 ?
B1 C1 B3 B1 -66.02(10) . . . 3_666 ?
B1 C1 B3 B2 36.22(7) . . . . ?
B1 C1 B3 B4 -105.51(8) . . . . ?
B1 C1 B3 B5 -3.08(10) . . . 3_666 ?
B1 C1 B4 B1 66.05(10) . . . 3_666 ?
B1 C1 B4 B2 3.06(10) . . . 3_666 ?
B1 C1 B4 B3 105.62(8) . . . . ?
B1 C1 B4 B5 -36.22(7) . . . . ?
B1 C1 B5 B2 103.00(8) . . . 3_666 ?
B1 C1 B5 B3 39.68(7) . . . 3_666 ?
B1 C1 B5 B4 142.38(8) . . . . ?
B1 B2 B3 C1 -33.40(7) . . . . ?
B1 B2 B3 B1 63.52(10) . . . 3_666 ?
B1 B2 B3 B4 0.42(10) . . . . ?
B1 B2 B3 B5 101.25(8) . . . 3_666 ?
B1 B3 B4 C1 -134.65(8) 3_666 . . . ?
B1 B3 B4 B2 -37.91(7) 3_666 . . 3_666 ?
B1 B3 B4 B5 -100.84(8) 3_666 . . . ?
B1 B4 B5 C1 -97.05(8) 3_666 . . . ?
B1 B4 B5 B1 -63.67(10) 3_666 . . . ?
B1 B4 B5 B2 37.70(7) 3_666 . . 3_666 ?
B1 B4 B5 B3 -0.16(10) 3_666 . . 3_666 ?
B2 C1 C2 C3 -11.58(14) . . . . ?
B2 C1 C2 C6 169.85(9) . . . . ?
B2 C1 B1 B3 102.17(8) . . . 3_666 ?
B2 C1 B1 B4 39.46(7) . . . 3_666 ?
B2 C1 B1 B5 141.51(7) . . . . ?
B2 C1 B3 B1 -102.24(8) . . . 3_666 ?
B2 C1 B3 B4 -141.73(8) . . . . ?
B2 C1 B3 B5 -39.31(7) . . . 3_666 ?
B2 C1 B4 B1 -2.75(10) . . . 3_666 ?
B2 C1 B4 B2 -65.73(10) . . . 3_666 ?
B2 C1 B4 B3 36.83(7) . . . . ?
B2 C1 B4 B5 -105.01(8) . . . . ?
B2 C1 B5 B1 -36.88(7) . . . . ?
B2 C1 B5 B2 66.12(10) . . . 3_666 ?
B2 C1 B5 B3 2.80(10) . . . 3_666 ?
B2 C1 B5 B4 105.51(8) . . . . ?
B2 B1 B5 C1 33.98(7) . . . . ?
B2 B1 B5 B2 -62.61(10) . . . 3_666 ?
B2 B1 B5 B3 -100.63(8) . . . 3_666 ?
B2 B1 B5 B4 0.66(10) . . . . ?
B2 B3 B4 C1 -33.82(7) . . . . ?
B2 B3 B4 B1 100.83(8) . . . 3_666 ?
B2 B3 B4 B2 62.92(10) . . . 3_666 ?
B2 B3 B4 B5 -0.01(10) . . . . ?
B2 B4 B5 C1 -134.75(8) 3_666 . . . ?
B2 B4 B5 B1 -101.37(8) 3_666 . . . ?
B2 B4 B5 B3 -37.86(7) 3_666 . . 3_666 ?
B3 C1 C2 C3 60.42(12) . . . . ?
B3 C1 C2 C6 -118.14(10) . . . . ?
B3 C1 B1 B2 -36.28(7) . . . . ?
B3 C1 B1 B3 65.89(10) . . . 3_666 ?
B3 C1 B1 B4 3.18(10) . . . 3_666 ?
B3 C1 B1 B5 105.22(8) . . . . ?
B3 C1 B2 B1 142.40(7) . . . . ?
B3 C1 B2 B4 102.65(8) . . . 3_666 ?
B3 C1 B2 B5 39.44(7) . . . 3_666 ?
B3 C1 B4 B1 -39.57(7) . . . 3_666 ?
B3 C1 B4 B2 -102.56(8) . . . 3_666 ?
B3 C1 B4 B5 -141.84(8) . . . . ?
B3 C1 B5 B1 -105.69(8) . . . . ?
B3 C1 B5 B2 -2.69(10) . . . 3_666 ?
B3 C1 B5 B3 -66.01(10) . . . 3_666 ?
B3 C1 B5 B4 36.70(7) . . . . ?
B3 B1 B2 C1 -96.74(8) 3_666 . . . ?
B3 B1 B2 B3 -63.41(10) 3_666 . . . ?
B3 B1 B2 B4 37.73(7) 3_666 . . 3_666 ?
B3 B1 B2 B5 -0.19(10) 3_666 . . 3_666 ?
B3 B1 B5 C1 134.61(8) 3_666 . . . ?
B3 B1 B5 B2 38.02(7) 3_666 . . 3_666 ?
B3 B1 B5 B4 101.29(8) 3_666 . . . ?
B3 B4 B5 C1 -33.78(7) . . . . ?
B3 B4 B5 B1 -0.40(10) . . . . ?
B3 B4 B5 B2 100.97(8) . . . 3_666 ?
B3 B4 B5 B3 63.12(10) . . . 3_666 ?
B4 C1 C2 C3 131.57(10) . . . . ?
B4 C1 C2 C6 -47.00(13) . . . . ?
B4 C1 B1 B2 -105.27(8) . . . . ?
B4 C1 B1 B3 -3.10(10) . . . 3_666 ?
B4 C1 B1 B4 -65.81(10) . . . 3_666 ?
B4 C1 B1 B5 36.24(7) . . . . ?
B4 C1 B2 B1 105.60(8) . . . . ?
B4 C1 B2 B3 -36.80(7) . . . . ?
B4 C1 B2 B4 65.85(10) . . . 3_666 ?
B4 C1 B2 B5 2.64(10) . . . 3_666 ?
B4 C1 B3 B1 39.49(7) . . . 3_666 ?
B4 C1 B3 B2 141.73(8) . . . . ?
B4 C1 B3 B5 102.43(8) . . . 3_666 ?
B4 C1 B5 B1 -142.38(8) . . . . ?
B4 C1 B5 B2 -39.39(7) . . . 3_666 ?
B4 C1 B5 B3 -102.70(8) . . . 3_666 ?
B4 B1 B2 C1 -134.47(7) 3_666 . . . ?
B4 B1 B2 B3 -101.14(8) 3_666 . . . ?
B4 B1 B2 B5 -37.92(7) 3_666 . . 3_666 ?
B4 B1 B5 C1 96.75(8) 3_666 . . . ?
B4 B1 B5 B2 0.17(10) 3_666 . . 3_666 ?
B4 B1 B5 B3 -37.85(7) 3_666 . . 3_666 ?
B4 B1 B5 B4 63.43(10) 3_666 . . . ?
B4 B2 B3 C1 -96.85(8) 3_666 . . . ?
B4 B2 B3 B1 0.07(10) 3_666 . . 3_666 ?
B4 B2 B3 B4 -63.04(10) 3_666 . . . ?
B4 B2 B3 B5 37.80(7) 3_666 . . 3_666 ?
B5 C1 C2 C3 -156.84(9) . . . . ?
B5 C1 C2 C6 24.60(13) . . . . ?
B5 C1 B1 B2 -141.51(7) . . . . ?
B5 C1 B1 B3 -39.33(7) . . . 3_666 ?
B5 C1 B1 B4 -102.05(8) . . . 3_666 ?
B5 C1 B2 B1 36.88(7) . . . . ?
B5 C1 B2 B3 -105.52(8) . . . . ?
B5 C1 B2 B4 -2.87(10) . . . 3_666 ?
B5 C1 B2 B5 -66.08(10) . . . 3_666 ?
B5 C1 B3 B1 2.80(10) . . . 3_666 ?
B5 C1 B3 B2 105.05(8) . . . . ?
B5 C1 B3 B4 -36.69(7) . . . . ?
B5 C1 B3 B5 65.74(10) . . . 3_666 ?
B5 C1 B4 B1 102.27(8) . . . 3_666 ?
B5 C1 B4 B2 39.28(7) . . . 3_666 ?
B5 C1 B4 B3 141.84(8) . . . . ?
B5 B1 B2 C1 -33.99(7) . . . . ?
B5 B1 B2 B3 -0.66(10) . . . . ?
B5 B1 B2 B4 100.48(8) . . . 3_666 ?
B5 B1 B2 B5 62.56(10) . . . 3_666 ?
B5 B2 B3 C1 -134.65(7) 3_666 . . . ?
B5 B2 B3 B1 -37.73(7) 3_666 . . 3_666 ?
B5 B2 B3 B4 -100.83(8) 3_666 . . . ?
B5 B3 B4 C1 -96.63(8) 3_666 . . . ?
B5 B3 B4 B1 38.02(7) 3_666 . . 3_666 ?
B5 B3 B4 B2 0.11(10) 3_666 . . 3_666 ?
B5 B3 B4 B5 -62.82(10) 3_666 . . . ?

loop_
_exptl_oxdiff_crystal_face_indexfrac_h
_exptl_oxdiff_crystal_face_indexfrac_k
_exptl_oxdiff_crystal_face_indexfrac_l
_exptl_oxdiff_crystal_face_x
_exptl_oxdiff_crystal_face_y
_exptl_oxdiff_crystal_face_z
1.0004 0.0002 -0.0003 0.1940 0.0468 0.0260
-1.0004 -0.0002 0.0003 -0.1940 -0.0468 -0.0260
-0.0500 -6.6650 1.3553 -0.0726 -0.0285 0.9970
1.2759 2.1000 -5.9420 0.2486 -0.8213 -0.5136
0.7969 -6.7471 -0.5687 0.0843 -0.3020 0.9496
-0.4847 -0.5193 6.1181 -0.0785 0.9447 0.3183
-0.6737 4.3247 4.8052 -0.0706 0.9020 -0.4259
